data_7221555
loop_
_publ_author_name
'Jiang, Xue'
'Han, Song-De'
'Zhao, Ran'
'Xu, Jian'
'Bu, Xian-He'

_publ_section_title
;
 Ln(III) ion dependent magnetism in heterometallic Cu-Ln complexes based
 on azide and 1,2,3-triazole-4,5-dicarboxylate as co-ligands
;
_journal_name_full 'RSC Adv.'
_journal_paper_doi 10.1039/C5RA07972A
_journal_year 2015
_chemical_formula_sum 'C8 H12 Cu2 N9 O14 Tb'
_chemical_formula_weight 744.27
_chemical_name_systematic
; 
 ? 
;
_space_group_IT_number 13
_symmetry_cell_setting monoclinic
_symmetry_space_group_name_Hall '-P 2yc'
_symmetry_space_group_name_H-M 'P 1 2/c 1'
_atom_sites_solution_hydrogens geom
_atom_sites_solution_primary direct
_atom_sites_solution_secondary difmap
_audit_creation_method SHELXL-97
_audit_update_record
;
2015-04-25 deposited with the CCDC.
2015-07-13 downloaded from the CCDC.
;
_cell_angle_alpha 90.00
_cell_angle_beta 103.19(3)
_cell_angle_gamma 90.00
_cell_formula_units_Z 2
_cell_length_a 11.819(2)
_cell_length_b 7.3367(15)
_cell_length_c 11.533(2)
_cell_measurement_temperature 293(2)
_cell_volume 973.7(3)
_computing_structure_refinement 'SHELXL-97 (Sheldrick, 1997)'
_computing_structure_solution 'SHELXS-97 (Sheldrick, 1990)'
_diffrn_ambient_temperature 293(2)
_diffrn_measured_fraction_theta_full 0.996
_diffrn_measured_fraction_theta_max 0.996
_diffrn_radiation_monochromator graphite
_diffrn_radiation_source 'fine-focus sealed tube'
_diffrn_radiation_type MoK\a
_diffrn_radiation_wavelength 0.71073
_diffrn_reflns_av_R_equivalents 0.1272
_diffrn_reflns_av_sigmaI/netI 0.0997
_diffrn_reflns_limit_h_max 14
_diffrn_reflns_limit_h_min -14
_diffrn_reflns_limit_k_max 8
_diffrn_reflns_limit_k_min -8
_diffrn_reflns_limit_l_max 13
_diffrn_reflns_limit_l_min -13
_diffrn_reflns_number 8020
_diffrn_reflns_theta_full 25.00
_diffrn_reflns_theta_max 25.00
_diffrn_reflns_theta_min 3.29
_exptl_absorpt_coefficient_mu 5.852
_exptl_crystal_colour atrovirens
_exptl_crystal_density_diffrn 2.539
_exptl_crystal_density_method 'not measured'
_exptl_crystal_description fusiform
_exptl_crystal_F_000 716
_refine_diff_density_max 1.952
_refine_diff_density_min -1.510
_refine_diff_density_rms 0.227
_refine_ls_extinction_method none
_refine_ls_goodness_of_fit_ref 1.058
_refine_ls_hydrogen_treatment mixed
_refine_ls_matrix_type full
_refine_ls_number_parameters 156
_refine_ls_number_reflns 1716
_refine_ls_number_restraints 0
_refine_ls_restrained_S_all 1.058
_refine_ls_R_factor_all 0.0801
_refine_ls_R_factor_gt 0.0634
_refine_ls_shift/su_max 0.024
_refine_ls_shift/su_mean 0.002
_refine_ls_structure_factor_coef Fsqd
_refine_ls_weighting_details 'calc w=1/[\s^2^(Fo^2^)+(0.0619P)^2^+0.0000P] where P=(Fo^2^+2Fc^2^)/3'
_refine_ls_weighting_scheme calc
_refine_ls_wR_factor_gt 0.1344
_refine_ls_wR_factor_ref 0.1430
_reflns_number_gt 1454
_reflns_number_total 1716
_reflns_threshold_expression >2sigma(I)
_cod_data_source_file c5ra07972a1.cif
_cod_data_source_block 1
_cod_depositor_comments
;
The following automatic conversions were performed:

'_symmetry_cell_setting' value 'Monoclinic' changed to 'monoclinic'
according to
/usr/data/users/saulius/crontab/automatic-downloads/rss-feeds/RSC/lib/dictionaries/cif_core.dic
dictionary named 'cif_core.dic' version 2.4.2 from 2011-04-26.

Automatic conversion script
Id: cif_fix_values 3271 2015-04-21 07:52:19Z andrius 
;
_cod_original_sg_symbol_H-M P2/c
_cod_database_code 7221555

loop_
_symmetry_equiv_pos_as_xyz
'x, y, z'
'-x, y, -z+1/2'
'-x, -y, -z'
'x, -y, z-1/2'

loop_
_atom_site_label
_atom_site_type_symbol
_atom_site_fract_x
_atom_site_fract_y
_atom_site_fract_z
_atom_site_U_iso_or_equiv
_atom_site_adp_type
_atom_site_occupancy
_atom_site_symmetry_multiplicity
_atom_site_calc_flag
_atom_site_refinement_flags
Tb1 Tb 1.0000 0.52045(10) 0.2500 0.0256(3) Uani 1 2 d S
Cu2 Cu 0.58435(13) 0.8888(2) -0.11189(12) 0.0433(5) Uani 1 1 d .
O4 O 0.8687(6) 0.6487(10) 0.0761(6) 0.0314(18) Uani 1 1 d .
C4 C 0.7764(9) 0.7355(14) 0.0391(9) 0.029(3) Uani 1 1 d .
N3 N 0.6324(8) 0.9583(13) 0.2492(8) 0.034(2) Uani 1 1 d .
N1 N 0.6146(7) 0.9065(12) 0.0613(8) 0.029(2) Uani 1 1 d .
O2W O 0.9894(6) 0.3077(10) 0.0962(6) 0.0367(19) Uani 1 1 d .
H2WA H 0.9429 0.2258 0.0615 0.044 Uiso 1 1 d R
H2WB H 1.0289 0.2282 0.1418 0.044 Uiso 1 1 d R
N2 N 0.5666(8) 0.9852(12) 0.1399(8) 0.035(2) Uani 1 1 d .
O1W O 0.8109(7) 0.3778(13) 0.2339(7) 0.052(2) Uani 1 1 d .
H1WB H 0.7515 0.3897 0.1768 0.063 Uiso 1 1 d R
H1WA H 0.8271 0.2771 0.2051 0.063 Uiso 1 1 d R
O3 O 0.7299(7) 0.7518(11) -0.0734(6) 0.041(2) Uani 1 1 d .
C2 C 0.7237(8) 0.8578(15) 0.2397(9) 0.026(2) Uani 1 1 d .
C3 C 0.7137(9) 0.8256(15) 0.1179(9) 0.028(2) Uani 1 1 d .
O1 O 0.9030(7) 0.7287(11) 0.3319(6) 0.039(2) Uani 1 1 d .
O2 O 0.7853(7) 0.8225(12) 0.4457(7) 0.045(2) Uani 1 1 d .
C1 C 0.8102(10) 0.8007(16) 0.3484(11) 0.036(3) Uani 1 1 d .
O3W O 0.6180(10) 0.3996(16) 0.0347(9) 0.084(3) Uani 1 1 d .
H3WB H 0.5974 0.2822 -0.0175 0.100 Uiso 1 1 d R
H3WA H 0.6668 0.3437 0.0037 0.100 Uiso 1 1 d R
N6 N 0.5000 0.407(4) -0.2500 0.157(13) Uani 1 2 d S
N5 N 0.5000 0.577(3) -0.2500 0.048(5) Uani 1 2 d S
N4 N 0.5000 0.695(3) -0.2500 0.044(5) Uani 1 2 d S

loop_
_atom_site_aniso_label
_atom_site_aniso_U_11
_atom_site_aniso_U_22
_atom_site_aniso_U_33
_atom_site_aniso_U_23
_atom_site_aniso_U_13
_atom_site_aniso_U_12
Tb1 0.0163(4) 0.0387(5) 0.0187(4) 0.000 -0.0025(3) 0.000
Cu2 0.0346(9) 0.0776(12) 0.0142(8) 0.0026(7) -0.0014(7) 0.0298(8)
O4 0.016(4) 0.051(5) 0.023(4) 0.007(3) -0.004(3) 0.012(4)
C4 0.029(7) 0.032(6) 0.021(6) 0.004(4) -0.001(5) 0.004(5)
N3 0.025(5) 0.060(6) 0.013(5) -0.006(4) -0.004(4) 0.007(5)
N1 0.018(5) 0.043(5) 0.028(5) 0.000(4) 0.012(4) 0.008(4)
O2W 0.041(5) 0.035(4) 0.029(4) 0.001(3) -0.002(4) 0.002(4)
N2 0.034(6) 0.057(6) 0.008(4) -0.001(4) -0.006(4) 0.014(5)
O1W 0.027(5) 0.086(7) 0.035(5) 0.015(4) -0.012(4) -0.003(4)
O3 0.036(5) 0.071(6) 0.013(4) 0.003(4) -0.001(4) 0.022(4)
C2 0.015(6) 0.042(7) 0.020(6) -0.001(5) -0.001(5) 0.012(5)
C3 0.016(6) 0.043(7) 0.022(6) -0.002(5) -0.001(5) 0.004(5)
O1 0.031(5) 0.058(5) 0.022(4) -0.002(4) -0.010(4) 0.018(4)
O2 0.046(5) 0.074(6) 0.018(4) 0.003(4) 0.011(4) 0.021(5)
C1 0.024(7) 0.042(7) 0.038(7) 0.004(5) 0.000(6) 0.000(5)
O3W 0.086(9) 0.103(9) 0.059(7) 0.005(6) 0.011(7) 0.008(7)
N6 0.22(4) 0.12(2) 0.11(2) 0.000 0.00(2) 0.000
N5 0.032(10) 0.091(16) 0.020(9) 0.000 0.002(7) 0.000
N4 0.032(10) 0.071(13) 0.018(8) 0.000 -0.014(7) 0.000

loop_
_atom_type_symbol
_atom_type_description
_atom_type_scat_dispersion_real
_atom_type_scat_dispersion_imag
_atom_type_scat_source
C C 0.0033 0.0016 'International Tables Vol C Tables 4.2.6.8 and 6.1.1.4'
H H 0.0000 0.0000 'International Tables Vol C Tables 4.2.6.8 and 6.1.1.4'
N N 0.0061 0.0033 'International Tables Vol C Tables 4.2.6.8 and 6.1.1.4'
O O 0.0106 0.0060 'International Tables Vol C Tables 4.2.6.8 and 6.1.1.4'
Cu Cu 0.3201 1.2651 'International Tables Vol C Tables 4.2.6.8 and 6.1.1.4'
Tb Tb -0.1723 4.1537 'International Tables Vol C Tables 4.2.6.8 and 6.1.1.4'

loop_
_geom_angle_atom_site_label_1
_geom_angle_atom_site_label_2
_geom_angle_atom_site_label_3
_geom_angle
_geom_angle_site_symmetry_1
_geom_angle_site_symmetry_3
O1 Tb1 O1 94.2(4) . 2_755
O1 Tb1 O2W 145.8(3) . .
O1 Tb1 O2W 94.6(3) 2_755 .
O1 Tb1 O2W 94.6(3) . 2_755
O1 Tb1 O2W 145.8(3) 2_755 2_755
O2W Tb1 O2W 96.5(4) . 2_755
O1 Tb1 O4 71.4(3) . 2_755
O1 Tb1 O4 78.0(2) 2_755 2_755
O2W Tb1 O4 142.8(3) . 2_755
O2W Tb1 O4 73.7(2) 2_755 2_755
O1 Tb1 O1W 77.1(3) . .
O1 Tb1 O1W 144.0(3) 2_755 .
O2W Tb1 O1W 76.5(3) . .
O2W Tb1 O1W 70.2(3) 2_755 .
O4 Tb1 O1W 129.2(3) 2_755 .
O1 Tb1 O1W 144.0(3) . 2_755
O1 Tb1 O1W 77.1(3) 2_755 2_755
O2W Tb1 O1W 70.2(3) . 2_755
O2W Tb1 O1W 76.5(3) 2_755 2_755
O4 Tb1 O1W 72.6(3) 2_755 2_755
O1W Tb1 O1W 129.1(5) . 2_755
O1 Tb1 H2WB 156.8 . .
O1 Tb1 H2WB 103.2 2_755 .
O2W Tb1 H2WB 19.5 . .
O2W Tb1 H2WB 79.6 2_755 .
O4 Tb1 H2WB 126.9 2_755 .
O1W Tb1 H2WB 79.9 . .
O1W Tb1 H2WB 56.7 2_755 .
N1 Cu2 O3 81.7(3) . .
N1 Cu2 N2 94.8(4) . 3_675
O3 Cu2 N2 175.1(4) . 3_675
N1 Cu2 N3 135.6(4) . 4_575
O3 Cu2 N3 94.0(4) . 4_575
N2 Cu2 N3 90.9(4) 3_675 4_575
N1 Cu2 N4 137.1(4) . .
O3 Cu2 N4 93.6(4) . .
N2 Cu2 N4 86.5(4) 3_675 .
N3 Cu2 N4 87.1(4) 4_575 .
O4 C4 O3 121.8(10) . .
O4 C4 C3 123.2(9) . .
O3 C4 C3 115.0(9) . .
C2 N3 N2 108.2(8) . .
C2 N3 Cu2 135.3(7) . 4_576
N2 N3 Cu2 115.7(7) . 4_576
N2 N1 C3 109.1(9) . .
N2 N1 Cu2 137.0(7) . .
C3 N1 Cu2 113.8(7) . .
Tb1 O2W H2WA 138.2 . .
Tb1 O2W H2WB 93.6 . .
H2WA O2W H2WB 90.6 . .
N1 N2 N3 109.7(8) . .
N1 N2 Cu2 127.8(7) . 3_675
N3 N2 Cu2 122.3(7) . 3_675
Tb1 O1W H1WB 126.5 . .
Tb1 O1W H1WA 96.7 . .
H1WB O1W H1WA 90.3 . .
C4 O3 Cu2 115.2(7) . .
N3 C2 C3 106.9(9) . .
N3 C2 C1 120.1(9) . .
C3 C2 C1 133.0(10) . .
N1 C3 C2 106.0(9) . .
N1 C3 C4 114.2(9) . .
C2 C3 C4 139.7(9) . .
C1 O1 Tb1 152.6(8) . .
O2 C1 O1 125.7(11) . .
O2 C1 C2 118.0(10) . .
O1 C1 C2 116.2(10) . .
H3WB O3W H3WA 56.8 . .
N4 N5 N6 180.000(2) . .
N5 N4 Cu2 130.3(4) . .
N5 N4 Cu2 130.3(4) . 2_654
Cu2 N4 Cu2 99.5(8) . 2_654

loop_
_geom_bond_atom_site_label_1
_geom_bond_atom_site_label_2
_geom_bond_distance
_geom_bond_site_symmetry_2
Tb1 O1 2.244(8) .
Tb1 O1 2.244(8) 2_755
Tb1 O2W 2.344(7) .
Tb1 O2W 2.344(7) 2_755
Tb1 O4 2.428(7) 2_755
Tb1 O1W 2.437(8) .
Tb1 O1W 2.437(8) 2_755
Tb1 H2WB 2.5426 .
Cu2 N1 1.952(9) .
Cu2 O3 1.954(8) .
Cu2 N2 1.969(9) 3_675
Cu2 N3 2.136(9) 4_575
Cu2 N4 2.196(13) .
O4 C4 1.250(12) .
C4 O3 1.294(12) .
C4 C3 1.456(15) .
N3 C2 1.332(13) .
N3 N2 1.335(12) .
N3 Cu2 2.136(9) 4_576
N1 N2 1.308(12) .
N1 C3 1.342(12) .
O2W H2WA 0.8500 .
O2W H2WB 0.8500 .
N2 Cu2 1.969(9) 3_675
O1W H1WB 0.8500 .
O1W H1WA 0.8500 .
C2 C3 1.403(14) .
C2 C1 1.486(14) .
O1 C1 1.270(13) .
O2 C1 1.233(14) .
O3W H3WB 1.0469 .
O3W H3WA 0.8501 .
N6 N5 1.25(4) .
N5 N4 0.87(2) .
N4 Cu2 2.196(13) 2_654
